data_7205096
loop_
_publ_author_name
'Shao, Kui-Zhan'
'Zhao, Ya-Hui'
'Lan, Ya-Qian'
'Wang, Xin-Long'
'Su, Zhong-Min'
'Wang, Rong-Shun'

_publ_section_title
;
 Molecular tectonics of metal--organic frameworks based on
 ligand-modulated polynuclear zinc SBUs and aromatic multicarboxylic
 acids
;
_journal_issue 3
_journal_name_full CrystEngComm
_journal_page_first 889
_journal_paper_doi 10.1039/c0ce00042f
_journal_volume 13
_journal_year 2011
_chemical_formula_sum 'C22 H19 N3 O12 Zn2'
_chemical_formula_weight 648.14
_chemical_name_systematic
;
?
;
_space_group_IT_number 14
_symmetry_cell_setting monoclinic
_symmetry_space_group_name_Hall '-P 2yn'
_symmetry_space_group_name_H-M 'P 1 21/n 1'
_atom_sites_solution_hydrogens geom
_atom_sites_solution_primary direct
_atom_sites_solution_secondary difmap
_audit_creation_method SHELXL-97
_cell_angle_alpha 90.00
_cell_angle_beta 108.6310(10)
_cell_angle_gamma 90.00
_cell_formula_units_Z 4
_cell_length_a 12.3267(5)
_cell_length_b 15.0656(6)
_cell_length_c 14.5968(6)
_cell_measurement_reflns_used 164
_cell_measurement_temperature 293(2)
_cell_measurement_theta_max 23.55
_cell_measurement_theta_min 2.83
_cell_volume 2568.70(18)
_computing_cell_refinement 'Bruker SMART'
_computing_data_collection 'Bruker SMART'
_computing_data_reduction 'Bruker SMART'
_computing_molecular_graphics 'Bruker SHELXTL'
_computing_publication_material 'Bruker SHELXTL'
_computing_structure_refinement 'SHELXL-97 (Sheldrick, 1997)'
_computing_structure_solution 'SHELXS-97 (Sheldrick, 1990)'
_diffrn_ambient_temperature 293(2)
_diffrn_measured_fraction_theta_full 0.957
_diffrn_measured_fraction_theta_max 0.957
_diffrn_measurement_device_type 'CCD area detector'
_diffrn_measurement_method 'omega scans'
_diffrn_radiation_monochromator graphite
_diffrn_radiation_source 'fine-focus sealed tube'
_diffrn_radiation_type MoK\a
_diffrn_radiation_wavelength 0.71073
_diffrn_reflns_av_R_equivalents 0.0280
_diffrn_reflns_av_sigmaI/netI 0.0354
_diffrn_reflns_limit_h_max 15
_diffrn_reflns_limit_h_min -16
_diffrn_reflns_limit_k_max 18
_diffrn_reflns_limit_k_min -19
_diffrn_reflns_limit_l_max 10
_diffrn_reflns_limit_l_min -19
_diffrn_reflns_number 15684
_diffrn_reflns_theta_full 28.35
_diffrn_reflns_theta_max 28.35
_diffrn_reflns_theta_min 2.00
_exptl_absorpt_coefficient_mu 1.936
_exptl_absorpt_correction_T_max 0.8009
_exptl_absorpt_correction_T_min 0.6866
_exptl_absorpt_correction_type multi-scan
_exptl_absorpt_process_details '(SADABS; Bruker, 2000)'
_exptl_crystal_colour colourless
_exptl_crystal_density_diffrn 1.676
_exptl_crystal_density_method 'not measured'
_exptl_crystal_description block
_exptl_crystal_F_000 1312
_exptl_crystal_size_max 0.21
_exptl_crystal_size_mid 0.18
_exptl_crystal_size_min 0.12
_refine_diff_density_max 0.706
_refine_diff_density_min -0.416
_refine_diff_density_rms 0.076
_refine_ls_extinction_method none
_refine_ls_goodness_of_fit_ref 1.053
_refine_ls_hydrogen_treatment constr
_refine_ls_matrix_type full
_refine_ls_number_parameters 380
_refine_ls_number_reflns 6136
_refine_ls_number_restraints 60
_refine_ls_restrained_S_all 1.173
_refine_ls_R_factor_all 0.0559
_refine_ls_R_factor_gt 0.0405
_refine_ls_shift/su_max 0.000
_refine_ls_shift/su_mean 0.000
_refine_ls_structure_factor_coef Fsqd
_refine_ls_weighting_details 'calc w=1/[\s^2^(Fo^2^)+(0.0683P)^2^+0.3218P] where P=(Fo^2^+2Fc^2^)/3'
_refine_ls_weighting_scheme calc
_refine_ls_wR_factor_gt 0.1121
_refine_ls_wR_factor_ref 0.1204
_reflns_number_gt 4676
_reflns_number_total 6136
_reflns_threshold_expression >2sigma(I)
_cod_data_source_file C0CE00042F.TXT
_cod_data_source_block 2
_cod_depositor_comments
;
The following automatic conversions were performed:
'_exptl_absorpt_correction_type' value 'MULTI-SCAN' changed to
'multi-scan' according to
'/home/saulius/struct/CIF-dictionaries/cif_core.dic' dictionary named
'cif_core.dic' version 2.4.1 from 2010-06-29.

Automatic conversion script
Id: cif_fix_enum 1555 2011-01-17 13:19:09Z saulius 
;
_cod_original_sg_symbol_H-M p21/n
_cod_database_code 7205096

loop_
_symmetry_equiv_pos_as_xyz
'x, y, z'
'-x+1/2, y+1/2, -z+1/2'
'-x, -y, -z'
'x-1/2, -y-1/2, z-1/2'

loop_
_atom_site_label
_atom_site_type_symbol
_atom_site_fract_x
_atom_site_fract_y
_atom_site_fract_z
_atom_site_U_iso_or_equiv
_atom_site_adp_type
_atom_site_occupancy
_atom_site_symmetry_multiplicity
_atom_site_calc_flag
_atom_site_refinement_flags
_atom_site_disorder_assembly
_atom_site_disorder_group
O2W O 0.8620(8) 0.3830(6) 0.3651(8) 0.130(3) Uani 0.50 1 d P . .
O3W O 0.3499(11) 0.2507(8) 0.6125(10) 0.168(5) Uani 0.50 1 d P . .
N3A N 0.3339(11) -0.3580(7) 0.3605(5) 0.068(3) Uani 0.61(2) 1 d P A 1
O1A O 0.2780(6) -0.4365(8) 0.3539(6) 0.088(3) Uani 0.61(2) 1 d P A 1
O1B O 0.3730(11) -0.3902(8) 0.3551(9) 0.088(4) Uani 0.39(2) 1 d P A 2
N3B N 0.2594(10) -0.3906(11) 0.3688(8) 0.063(3) Uani 0.39(2) 1 d P A 2
C3 C 0.0437(6) -0.3555(3) 0.3769(4) 0.0956(17) Uani 1 1 d U . .
H3 H 0.0522 -0.4162 0.3696 0.115 Uiso 1 1 calc R . .
C5 C 0.2470(5) -0.3026(3) 0.3742(3) 0.0857(15) Uani 1 1 d U . .
H2O H -0.1562 -0.0122 0.4151 0.129 Uiso 1 1 d R A .
O2 O -0.10158(17) 0.02333(13) 0.43276(16) 0.0378(5) Uani 1 1 d . . .
Zn2 Zn -0.14370(3) 0.12493(2) 0.34504(3) 0.04128(13) Uani 1 1 d . . .
Zn1 Zn 0.05132(3) -0.02115(2) 0.41745(3) 0.04101(13) Uani 1 1 d . . .
O7 O -0.01308(19) 0.20658(17) 0.3598(2) 0.0582(7) Uani 1 1 d . . .
O6 O 0.12101(19) 0.10597(16) 0.42424(19) 0.0515(6) Uani 1 1 d . . .
C20 C 0.0891(3) 0.1796(2) 0.3893(2) 0.0423(7) Uani 1 1 d . . .
C1 C -0.0700(5) -0.2292(3) 0.3954(3) 0.0726(12) Uani 1 1 d . A .
H1 H -0.1396 -0.2084 0.3991 0.087 Uiso 1 1 calc R . .
C2 C -0.0565(6) -0.3212(4) 0.3833(4) 0.0896(15) Uani 1 1 d U . .
H2 H -0.1170 -0.3594 0.3796 0.108 Uiso 1 1 calc R . .
C4 C 0.1314(5) -0.2973(3) 0.3816(3) 0.0758(13) Uani 1 1 d U A .
C6 C 0.2937(4) -0.2109(3) 0.3822(3) 0.0727(13) Uani 1 1 d U A .
C7 C 0.3933(4) -0.1697(4) 0.3809(4) 0.0883(15) Uani 1 1 d U . .
H7 H 0.4541 -0.2024 0.3736 0.106 Uiso 1 1 calc R A .
C8 C 0.3998(4) -0.0793(4) 0.3908(4) 0.0890(15) Uani 1 1 d U A .
H8 H 0.4658 -0.0500 0.3897 0.107 Uiso 1 1 calc R . .
C9 C 0.3103(4) -0.0310(3) 0.4024(4) 0.0732(12) Uani 1 1 d U . .
H9 H 0.3178 0.0303 0.4090 0.088 Uiso 1 1 calc R A .
C10 C 0.2076(3) -0.1560(3) 0.3947(3) 0.0552(9) Uani 1 1 d . . .
C11 C 0.1093(4) -0.2069(2) 0.3938(3) 0.0571(10) Uani 1 1 d . A .
C12 C 0.6511(3) 0.1708(2) 0.3555(2) 0.0427(7) Uani 1 1 d . . .
C13 C 0.5580(2) 0.2304(2) 0.3667(2) 0.0374(6) Uani 1 1 d . . .
C14 C 0.4572(3) 0.1919(2) 0.3669(3) 0.0454(8) Uani 1 1 d . . .
H14 H 0.4474 0.1308 0.3596 0.055 Uiso 1 1 calc R . .
C15 C 0.3699(3) 0.2445(2) 0.3781(3) 0.0452(8) Uani 1 1 d . . .
C16 C 0.3834(3) 0.3356(2) 0.3887(2) 0.0408(7) Uani 1 1 d . . .
H16 H 0.3246 0.3710 0.3954 0.049 Uiso 1 1 calc R . .
C17 C 0.4862(3) 0.37299(19) 0.3890(2) 0.0374(7) Uani 1 1 d . . .
C18 C 0.5739(2) 0.3212(2) 0.3774(2) 0.0379(6) Uani 1 1 d . . .
H18 H 0.6422 0.3470 0.3768 0.045 Uiso 1 1 calc R . .
C19 C 0.1782(3) 0.2464(2) 0.3830(3) 0.0488(8) Uani 1 1 d . . .
H19A H 0.1486 0.2824 0.3253 0.059 Uiso 1 1 calc R . .
H19B H 0.1983 0.2853 0.4389 0.059 Uiso 1 1 calc R . .
C21 C 0.5906(3) 0.5100(2) 0.3994(3) 0.0498(8) Uani 1 1 d . . .
H21A H 0.6589 0.4764 0.4329 0.060 Uiso 1 1 calc R . .
H21B H 0.5949 0.5666 0.4320 0.060 Uiso 1 1 calc R . .
C22 C 0.5873(3) 0.5259(2) 0.2964(2) 0.0433(7) Uani 1 1 d . . .
N1 N 0.0140(3) -0.1714(2) 0.4018(2) 0.0540(7) Uani 1 1 d . . .
N2 N 0.2121(3) -0.0689(2) 0.4047(2) 0.0524(7) Uani 1 1 d . A .
O1W O 0.6929(4) 0.9184(3) 0.3470(4) 0.1404(17) Uani 1 1 d U . .
O3 O 0.74449(19) 0.20887(17) 0.35820(19) 0.0525(6) Uani 1 1 d . . .
O4 O 0.6350(2) 0.09075(17) 0.3451(2) 0.0651(7) Uani 1 1 d . . .
O5 O 0.2746(2) 0.19874(17) 0.3799(3) 0.0699(9) Uani 1 1 d . . .
O8 O 0.4923(2) 0.46281(14) 0.40394(18) 0.0478(6) Uani 1 1 d . . .
O9 O 0.6630(2) 0.57741(17) 0.28577(18) 0.0554(6) Uani 1 1 d . . .
O10 O 0.5096(2) 0.49044(18) 0.23171(18) 0.0572(7) Uani 1 1 d . . .

loop_
_atom_site_aniso_label
_atom_site_aniso_U_11
_atom_site_aniso_U_22
_atom_site_aniso_U_33
_atom_site_aniso_U_23
_atom_site_aniso_U_13
_atom_site_aniso_U_12
O2W 0.128(8) 0.101(6) 0.147(8) 0.043(5) 0.025(6) 0.026(5)
O3W 0.162(11) 0.162(10) 0.203(12) -0.045(9) 0.092(9) -0.019(8)
N3A 0.070(6) 0.061(5) 0.078(4) -0.010(3) 0.029(4) 0.002(5)
O1A 0.076(4) 0.067(6) 0.124(5) -0.007(4) 0.034(4) 0.012(4)
O1B 0.059(6) 0.058(6) 0.152(10) -0.026(6) 0.041(6) 0.024(5)
N3B 0.055(6) 0.040(7) 0.091(7) -0.017(5) 0.021(5) 0.016(5)
C3 0.132(4) 0.057(2) 0.077(3) -0.010(2) 0.005(3) 0.007(3)
C5 0.097(3) 0.078(3) 0.069(2) -0.011(2) 0.009(2) 0.048(2)
O2 0.0280(10) 0.0406(11) 0.0474(12) 0.0019(9) 0.0154(9) 0.0058(8)
Zn2 0.0289(2) 0.0436(2) 0.0551(2) 0.00410(16) 0.01870(16) 0.01036(14)
Zn1 0.0363(2) 0.0431(2) 0.0487(2) 0.00290(15) 0.02065(16) 0.01273(15)
O7 0.0279(12) 0.0590(15) 0.0931(19) 0.0137(13) 0.0267(12) 0.0061(11)
O6 0.0353(12) 0.0484(13) 0.0745(17) 0.0084(12) 0.0226(11) 0.0017(10)
C20 0.0325(15) 0.0487(18) 0.0517(18) -0.0004(15) 0.0220(14) 0.0000(14)
C1 0.094(3) 0.067(3) 0.052(2) -0.004(2) 0.016(2) -0.014(3)
C2 0.116(4) 0.070(3) 0.070(3) -0.006(2) 0.013(2) -0.026(3)
C4 0.103(3) 0.053(2) 0.057(2) -0.0065(18) 0.006(2) 0.024(2)
C6 0.078(3) 0.083(3) 0.051(2) -0.0037(19) 0.0119(18) 0.048(2)
C7 0.067(3) 0.123(4) 0.079(3) -0.001(3) 0.029(2) 0.049(3)
C8 0.061(2) 0.119(4) 0.096(3) 0.004(3) 0.039(2) 0.024(3)
C9 0.054(2) 0.089(3) 0.086(3) 0.013(2) 0.036(2) 0.016(2)
C10 0.057(2) 0.062(2) 0.0466(19) 0.0016(17) 0.0165(16) 0.0306(19)
C11 0.079(3) 0.0456(19) 0.0397(18) -0.0029(15) 0.0095(17) 0.0220(19)
C12 0.0303(15) 0.0479(19) 0.0530(19) 0.0088(15) 0.0178(13) 0.0108(14)
C13 0.0273(14) 0.0414(16) 0.0473(17) 0.0055(13) 0.0174(12) 0.0076(12)
C14 0.0334(16) 0.0344(16) 0.074(2) -0.0008(15) 0.0247(15) 0.0024(13)
C15 0.0304(16) 0.0416(17) 0.070(2) -0.0023(15) 0.0253(15) -0.0008(13)
C16 0.0329(15) 0.0402(16) 0.0556(19) 0.0004(14) 0.0230(14) 0.0072(13)
C17 0.0414(17) 0.0341(15) 0.0417(16) 0.0017(12) 0.0201(13) 0.0011(12)
C18 0.0296(14) 0.0434(16) 0.0451(17) 0.0024(13) 0.0181(13) 0.0005(12)
C19 0.0317(16) 0.0474(19) 0.075(2) 0.0035(16) 0.0284(16) 0.0033(14)
C21 0.064(2) 0.0409(17) 0.051(2) -0.0075(15) 0.0284(17) -0.0142(16)
C22 0.0447(18) 0.0393(17) 0.0496(19) -0.0010(14) 0.0205(15) -0.0053(14)
N1 0.0650(19) 0.0485(17) 0.0477(17) -0.0035(13) 0.0168(14) 0.0048(16)
N2 0.0471(16) 0.0588(18) 0.0559(18) 0.0058(14) 0.0229(14) 0.0201(14)
O1W 0.102(3) 0.077(2) 0.219(4) -0.011(3) 0.017(3) 0.003(2)
O3 0.0318(12) 0.0551(14) 0.0784(17) 0.0039(12) 0.0285(11) 0.0117(10)
O4 0.0521(15) 0.0435(15) 0.104(2) 0.0020(14) 0.0306(15) 0.0163(12)
O5 0.0368(13) 0.0450(14) 0.143(3) -0.0112(15) 0.0505(16) -0.0055(11)
O8 0.0596(15) 0.0344(11) 0.0636(15) -0.0058(10) 0.0396(12) -0.0040(10)
O9 0.0533(14) 0.0648(16) 0.0514(14) -0.0039(12) 0.0216(11) -0.0238(13)
O10 0.0569(15) 0.0685(17) 0.0473(14) 0.0013(12) 0.0181(12) -0.0250(13)

loop_
_atom_type_symbol
_atom_type_description
_atom_type_scat_dispersion_real
_atom_type_scat_dispersion_imag
_atom_type_scat_source
C C 0.0033 0.0016 'International Tables Vol C Tables 4.2.6.8 and 6.1.1.4'
H H 0.0000 0.0000 'International Tables Vol C Tables 4.2.6.8 and 6.1.1.4'
N N 0.0061 0.0033 'International Tables Vol C Tables 4.2.6.8 and 6.1.1.4'
O O 0.0106 0.0060 'International Tables Vol C Tables 4.2.6.8 and 6.1.1.4'
Zn Zn 0.2839 1.4301 'International Tables Vol C Tables 4.2.6.8 and 6.1.1.4'

loop_
_geom_angle_atom_site_label_1
_geom_angle_atom_site_label_2
_geom_angle_atom_site_label_3
_geom_angle
_geom_angle_site_symmetry_1
_geom_angle_site_symmetry_3
_geom_angle_publ_flag
O1A N3A C5 97.7(11) . . ?
C5 N3B O1B 97.7(12) . . ?
C2 C3 C4 117.9(5) . . ?
C2 C3 H3 121.1 . . ?
C4 C3 H3 121.1 . . ?
N3B C5 N3A 46.0(5) . . ?
N3B C5 C4 101.0(7) . . ?
N3A C5 C4 146.7(6) . . ?
N3B C5 C6 151.1(7) . . ?
N3A C5 C6 105.5(5) . . ?
C4 C5 C6 107.8(4) . . ?
Zn2 O2 Zn1 129.05(11) . 3_556 ?
Zn2 O2 Zn1 104.01(9) . . ?
Zn1 O2 Zn1 97.61(9) 3_556 . ?
Zn2 O2 H2O 106.2 . . ?
Zn1 O2 H2O 104.9 3_556 . ?
Zn1 O2 H2O 115.5 . . ?
O3 Zn2 O2 119.83(9) 1_455 . ?
O3 Zn2 O9 117.66(11) 1_455 2_545 ?
O2 Zn2 O9 105.85(10) . 2_545 ?
O3 Zn2 O7 99.45(11) 1_455 . ?
O2 Zn2 O7 112.21(10) . . ?
O9 Zn2 O7 99.92(12) 2_545 . ?
O10 Zn1 O2 174.60(8) 2_545 3_556 ?
O10 Zn1 O2 92.81(9) 2_545 . ?
O2 Zn1 O2 82.39(9) 3_556 . ?
O10 Zn1 O6 88.75(11) 2_545 . ?
O2 Zn1 O6 89.12(9) 3_556 . ?
O2 Zn1 O6 94.17(8) . . ?
O10 Zn1 N2 88.40(10) 2_545 . ?
O2 Zn1 N2 96.42(10) 3_556 . ?
O2 Zn1 N2 178.72(10) . . ?
O6 Zn1 N2 86.26(11) . . ?
O10 Zn1 N1 89.14(11) 2_545 . ?
O2 Zn1 N1 94.11(9) 3_556 . ?
O2 Zn1 N1 99.67(10) . . ?
O6 Zn1 N1 166.09(10) . . ?
N2 Zn1 N1 79.94(12) . . ?
O10 Zn1 Zn1 133.90(7) 2_545 3_556 ?
O2 Zn1 Zn1 41.25(5) 3_556 3_556 ?
O2 Zn1 Zn1 41.13(6) . 3_556 ?
O6 Zn1 Zn1 92.19(7) . 3_556 ?
N2 Zn1 Zn1 137.67(8) . 3_556 ?
N1 Zn1 Zn1 99.16(8) . 3_556 ?
C20 O7 Zn2 121.7(2) . . ?
C20 O6 Zn1 137.3(2) . . ?
O6 C20 O7 125.7(3) . . ?
O6 C20 C19 118.9(3) . . ?
O7 C20 C19 115.4(3) . . ?
N1 C1 C2 121.9(5) . . ?
N1 C1 H1 119.0 . . ?
C2 C1 H1 119.0 . . ?
C3 C2 C1 121.6(5) . . ?
C3 C2 H2 119.2 . . ?
C1 C2 H2 119.2 . . ?
C3 C4 C11 116.2(5) . . ?
C3 C4 C5 136.8(5) . . ?
C11 C4 C5 107.0(5) . . ?
C7 C6 C10 116.8(5) . . ?
C7 C6 C5 137.7(4) . . ?
C10 C6 C5 105.5(5) . . ?
C8 C7 C6 117.9(4) . . ?
C8 C7 H7 121.1 . . ?
C6 C7 H7 121.1 . . ?
C7 C8 C9 121.1(5) . . ?
C7 C8 H8 119.5 . . ?
C9 C8 H8 119.5 . . ?
N2 C9 C8 122.8(5) . . ?
N2 C9 H9 118.6 . . ?
C8 C9 H9 118.6 . . ?
N2 C10 C6 126.4(4) . . ?
N2 C10 C11 122.7(3) . . ?
C6 C10 C11 110.9(4) . . ?
N1 C11 C4 127.6(4) . . ?
N1 C11 C10 123.6(3) . . ?
C4 C11 C10 108.8(4) . . ?
O4 C12 O3 123.7(3) . . ?
O4 C12 C13 120.1(3) . . ?
O3 C12 C13 116.1(3) . . ?
C14 C13 C18 120.9(3) . . ?
C14 C13 C12 118.1(3) . . ?
C18 C13 C12 121.1(3) . . ?
C13 C14 C15 119.7(3) . . ?
C13 C14 H14 120.1 . . ?
C15 C14 H14 120.1 . . ?
O5 C15 C16 124.8(3) . . ?
O5 C15 C14 114.6(3) . . ?
C16 C15 C14 120.6(3) . . ?
C15 C16 C17 118.7(3) . . ?
C15 C16 H16 120.6 . . ?
C17 C16 H16 120.6 . . ?
O8 C17 C16 114.0(3) . . ?
O8 C17 C18 124.8(3) . . ?
C16 C17 C18 121.2(3) . . ?
C13 C18 C17 118.8(3) . . ?
C13 C18 H18 120.6 . . ?
C17 C18 H18 120.6 . . ?
O5 C19 C20 107.4(3) . . ?
O5 C19 H19A 110.2 . . ?
C20 C19 H19A 110.2 . . ?
O5 C19 H19B 110.2 . . ?
C20 C19 H19B 110.2 . . ?
H19A C19 H19B 108.5 . . ?
O8 C21 C22 111.9(3) . . ?
O8 C21 H21A 109.2 . . ?
C22 C21 H21A 109.2 . . ?
O8 C21 H21B 109.2 . . ?
C22 C21 H21B 109.2 . . ?
H21A C21 H21B 107.9 . . ?
O10 C22 O9 126.6(3) . . ?
O10 C22 C21 117.6(3) . . ?
O9 C22 C21 115.8(3) . . ?
C11 N1 C1 114.8(4) . . ?
C11 N1 Zn1 104.4(3) . . ?
C1 N1 Zn1 140.7(3) . . ?
C10 N2 C9 115.1(3) . . ?
C10 N2 Zn1 109.4(2) . . ?
C9 N2 Zn1 135.5(3) . . ?
C12 O3 Zn2 111.7(2) . 1_655 ?
C15 O5 C19 118.9(3) . . ?
C17 O8 C21 119.3(3) . . ?
C22 O9 Zn2 118.4(2) . 2 ?
C22 O10 Zn1 140.8(2) . 2 ?

loop_
_geom_bond_atom_site_label_1
_geom_bond_atom_site_label_2
_geom_bond_distance
_geom_bond_site_symmetry_2
_geom_bond_publ_flag
N3A O1A 1.356(14) . ?
N3A C5 1.422(16) . ?
O1B N3B 1.48(2) . ?
N3B C5 1.341(17) . ?
C3 C2 1.368(8) . ?
C3 C4 1.377(8) . ?
C3 H3 0.9300 . ?
C5 C4 1.465(7) . ?
C5 C6 1.487(8) . ?
O2 Zn2 1.956(2) . ?
O2 Zn1 2.074(2) 3_556 ?
O2 Zn1 2.079(2) . ?
O2 H2O 0.8338 . ?
Zn2 O3 1.925(2) 1_455 ?
Zn2 O9 1.981(2) 2_545 ?
Zn2 O7 1.983(2) . ?
Zn1 O10 2.071(2) 2_545 ?
Zn1 O2 2.074(2) 3_556 ?
Zn1 O6 2.088(2) . ?
Zn1 N2 2.171(3) . ?
Zn1 N1 2.307(3) . ?
Zn1 Zn1 3.1244(7) 3_556 ?
O7 C20 1.262(4) . ?
O6 C20 1.232(4) . ?
C20 C19 1.514(4) . ?
C1 N1 1.334(6) . ?
C1 C2 1.414(7) . ?
C1 H1 0.9300 . ?
C2 H2 0.9300 . ?
C4 C11 1.411(5) . ?
C6 C7 1.381(7) . ?
C6 C10 1.403(5) . ?
C7 C8 1.370(8) . ?
C7 H7 0.9300 . ?
C8 C9 1.377(6) . ?
C8 H8 0.9300 . ?
C9 N2 1.347(5) . ?
C9 H9 0.9300 . ?
C10 N2 1.320(5) . ?
C10 C11 1.430(6) . ?
C11 N1 1.330(5) . ?
C12 O4 1.224(4) . ?
C12 O3 1.276(4) . ?
C12 C13 1.505(4) . ?
C13 C14 1.373(4) . ?
C13 C18 1.384(4) . ?
C14 C15 1.388(4) . ?
C14 H14 0.9300 . ?
C15 O5 1.368(4) . ?
C15 C16 1.385(5) . ?
C16 C17 1.386(4) . ?
C16 H16 0.9300 . ?
C17 O8 1.369(4) . ?
C17 C18 1.387(4) . ?
C18 H18 0.9300 . ?
C19 O5 1.402(4) . ?
C19 H19A 0.9700 . ?
C19 H19B 0.9700 . ?
C21 O8 1.424(4) . ?
C21 C22 1.509(5) . ?
C21 H21A 0.9700 . ?
C21 H21B 0.9700 . ?
C22 O10 1.231(4) . ?
C22 O9 1.262(4) . ?
O3 Zn2 1.925(2) 1_655 ?
O9 Zn2 1.981(2) 2 ?
O10 Zn1 2.071(2) 2 ?

loop_
_geom_torsion_atom_site_label_1
_geom_torsion_atom_site_label_2
_geom_torsion_atom_site_label_3
_geom_torsion_atom_site_label_4
_geom_torsion
_geom_torsion_site_symmetry_1
_geom_torsion_site_symmetry_2
_geom_torsion_site_symmetry_3
_geom_torsion_site_symmetry_4
_geom_torsion_publ_flag
O1B N3B C5 N3A 0.6(8) . . . . ?
O1B N3B C5 C4 176.5(7) . . . . ?
O1B N3B C5 C6 -10.0(17) . . . . ?
O1A N3A C5 N3B 5.8(8) . . . . ?
O1A N3A C5 C4 -1.5(11) . . . . ?
O1A N3A C5 C6 -179.4(5) . . . . ?
Zn1 O2 Zn2 O3 -50.79(17) 3_556 . . 1_455 ?
Zn1 O2 Zn2 O3 -163.00(10) . . . 1_455 ?
Zn1 O2 Zn2 O9 173.23(12) 3_556 . . 2_545 ?
Zn1 O2 Zn2 O9 61.01(12) . . . 2_545 ?
Zn1 O2 Zn2 O7 65.22(16) 3_556 . . . ?
Zn1 O2 Zn2 O7 -47.00(13) . . . . ?
Zn2 O2 Zn1 O10 -44.00(12) . . . 2_545 ?
Zn1 O2 Zn1 O10 -177.50(10) 3_556 . . 2_545 ?
Zn2 O2 Zn1 O2 133.50(13) . . . 3_556 ?
Zn1 O2 Zn1 O2 0.0 3_556 . . 3_556 ?
Zn2 O2 Zn1 O6 44.94(11) . . . . ?
Zn1 O2 Zn1 O6 -88.56(10) 3_556 . . . ?
Zn2 O2 Zn1 N2 154(5) . . . . ?
Zn1 O2 Zn1 N2 21(5) 3_556 . . . ?
Zn2 O2 Zn1 N1 -133.61(10) . . . . ?
Zn1 O2 Zn1 N1 92.90(10) 3_556 . . . ?
Zn2 O2 Zn1 Zn1 133.50(13) . . . 3_556 ?
O3 Zn2 O7 C20 154.9(3) 1_455 . . . ?
O2 Zn2 O7 C20 27.1(3) . . . . ?
O9 Zn2 O7 C20 -84.6(3) 2_545 . . . ?
O10 Zn1 O6 C20 47.8(3) 2_545 . . . ?
O2 Zn1 O6 C20 -127.2(3) 3_556 . . . ?
O2 Zn1 O6 C20 -44.9(3) . . . . ?
N2 Zn1 O6 C20 136.3(3) . . . . ?
N1 Zn1 O6 C20 129.1(4) . . . . ?
Zn1 Zn1 O6 C20 -86.1(3) 3_556 . . . ?
Zn1 O6 C20 O7 25.0(6) . . . . ?
Zn1 O6 C20 C19 -157.2(3) . . . . ?
Zn2 O7 C20 O6 -10.6(5) . . . . ?
Zn2 O7 C20 C19 171.5(2) . . . . ?
C4 C3 C2 C1 -0.7(8) . . . . ?
N1 C1 C2 C3 -0.4(7) . . . . ?
C2 C3 C4 C11 0.7(7) . . . . ?
C2 C3 C4 C5 -176.9(5) . . . . ?
N3B C5 C4 C3 -5.8(9) . . . . ?
N3A C5 C4 C3 -0.4(13) . . . . ?
C6 C5 C4 C3 177.5(5) . . . . ?
N3B C5 C4 C11 176.5(6) . . . . ?
N3A C5 C4 C11 -178.1(8) . . . . ?
C6 C5 C4 C11 -0.2(5) . . . . ?
N3B C5 C6 C7 6.8(16) . . . . ?
N3A C5 C6 C7 -1.1(8) . . . . ?
C4 C5 C6 C7 -179.9(5) . . . . ?
N3B C5 C6 C10 -172.8(13) . . . . ?
N3A C5 C6 C10 179.4(4) . . . . ?
C4 C5 C6 C10 0.6(5) . . . . ?
C10 C6 C7 C8 -0.7(6) . . . . ?
C5 C6 C7 C8 179.8(5) . . . . ?
C6 C7 C8 C9 0.6(7) . . . . ?
C7 C8 C9 N2 -0.1(8) . . . . ?
C7 C6 C10 N2 0.5(6) . . . . ?
C5 C6 C10 N2 -179.8(4) . . . . ?
C7 C6 C10 C11 179.6(4) . . . . ?
C5 C6 C10 C11 -0.7(4) . . . . ?
C3 C4 C11 N1 0.4(6) . . . . ?
C5 C4 C11 N1 178.6(4) . . . . ?
C3 C4 C11 C10 -178.5(4) . . . . ?
C5 C4 C11 C10 -0.2(4) . . . . ?
N2 C10 C11 N1 0.8(6) . . . . ?
C6 C10 C11 N1 -178.3(3) . . . . ?
N2 C10 C11 C4 179.8(3) . . . . ?
C6 C10 C11 C4 0.6(4) . . . . ?
O4 C12 C13 C14 1.4(5) . . . . ?
O3 C12 C13 C14 -178.2(3) . . . . ?
O4 C12 C13 C18 -179.2(3) . . . . ?
O3 C12 C13 C18 1.1(5) . . . . ?
C18 C13 C14 C15 -0.1(5) . . . . ?
C12 C13 C14 C15 179.3(3) . . . . ?
C13 C14 C15 O5 -178.3(3) . . . . ?
C13 C14 C15 C16 0.3(5) . . . . ?
O5 C15 C16 C17 177.6(3) . . . . ?
C14 C15 C16 C17 -0.8(5) . . . . ?
C15 C16 C17 O8 -177.4(3) . . . . ?
C15 C16 C17 C18 1.1(5) . . . . ?
C14 C13 C18 C17 0.4(5) . . . . ?
C12 C13 C18 C17 -179.0(3) . . . . ?
O8 C17 C18 C13 177.4(3) . . . . ?
C16 C17 C18 C13 -0.9(5) . . . . ?
O6 C20 C19 O5 25.5(4) . . . . ?
O7 C20 C19 O5 -156.5(3) . . . . ?
O8 C21 C22 O10 -6.7(5) . . . . ?
O8 C21 C22 O9 170.7(3) . . . . ?
C4 C11 N1 C1 -1.4(5) . . . . ?
C10 C11 N1 C1 177.3(3) . . . . ?
C4 C11 N1 Zn1 -179.3(3) . . . . ?
C10 C11 N1 Zn1 -0.6(4) . . . . ?
C2 C1 N1 C11 1.4(6) . . . . ?
C2 C1 N1 Zn1 178.2(3) . . . . ?
O10 Zn1 N1 C11 88.8(2) 2_545 . . . ?
O2 Zn1 N1 C11 -95.6(2) 3_556 . . . ?
O2 Zn1 N1 C11 -178.5(2) . . . . ?
O6 Zn1 N1 C11 7.5(6) . . . . ?
N2 Zn1 N1 C11 0.2(2) . . . . ?
Zn1 Zn1 N1 C11 -136.8(2) 3_556 . . . ?
O10 Zn1 N1 C1 -88.2(4) 2_545 . . . ?
O2 Zn1 N1 C1 87.4(4) 3_556 . . . ?
O2 Zn1 N1 C1 4.5(4) . . . . ?
O6 Zn1 N1 C1 -169.5(4) . . . . ?
N2 Zn1 N1 C1 -176.8(4) . . . . ?
Zn1 Zn1 N1 C1 46.2(4) 3_556 . . . ?
C6 C10 N2 C9 -0.1(6) . . . . ?
C11 C10 N2 C9 -179.0(4) . . . . ?
C6 C10 N2 Zn1 178.5(3) . . . . ?
C11 C10 N2 Zn1 -0.5(4) . . . . ?
C8 C9 N2 C10 -0.2(6) . . . . ?
C8 C9 N2 Zn1 -178.2(4) . . . . ?
O10 Zn1 N2 C10 -89.3(2) 2_545 . . . ?
O2 Zn1 N2 C10 93.2(2) 3_556 . . . ?
O2 Zn1 N2 C10 72(5) . . . . ?
O6 Zn1 N2 C10 -178.1(2) . . . . ?
N1 Zn1 N2 C10 0.1(2) . . . . ?
Zn1 Zn1 N2 C10 92.7(3) 3_556 . . . ?
O10 Zn1 N2 C9 88.8(4) 2_545 . . . ?
O2 Zn1 N2 C9 -88.7(4) 3_556 . . . ?
O2 Zn1 N2 C9 -110(5) . . . . ?
O6 Zn1 N2 C9 0.0(4) . . . . ?
N1 Zn1 N2 C9 178.2(4) . . . . ?
Zn1 Zn1 N2 C9 -89.2(4) 3_556 . . . ?
O4 C12 O3 Zn2 -0.5(4) . . . 1_655 ?
C13 C12 O3 Zn2 179.1(2) . . . 1_655 ?
C16 C15 O5 C19 6.6(6) . . . . ?
C14 C15 O5 C19 -174.9(3) . . . . ?
C20 C19 O5 C15 -177.3(3) . . . . ?
C16 C17 O8 C21 -175.8(3) . . . . ?
C18 C17 O8 C21 5.8(5) . . . . ?
C22 C21 O8 C17 78.1(4) . . . . ?
O10 C22 O9 Zn2 11.7(5) . . . 2 ?
C21 C22 O9 Zn2 -165.5(2) . . . 2 ?
O9 C22 O10 Zn1 3.3(7) . . . 2 ?
C21 C22 O10 Zn1 -179.5(3) . . . 2 ?
